data_1553316
loop_
_publ_author_name
'Zhou, Qin-Mei'
'Chen, Ming-Hua'
'Li, Xiao-Hong'
'Peng, Cheng'
'Lin, Da-Sheng'
'Li, Xiao-Nian'
'He, Yang'
'Xiong, Liang'

_publ_section_title
;
 Absolute Configurations and Bioactivities of Guaiane-Type
 Sesquiterpenoids Isolated from Pogostemon cablin.
;
_journal_issue 9
_journal_name_full 'Journal of natural products'
_journal_page_first 1919
_journal_page_last 1927
_journal_paper_doi 10.1021/acs.jnatprod.7b00690
_journal_volume 81
_journal_year 2018
_chemical_absolute_configuration ad
_chemical_formula_moiety 'C15 H24 O2'
_chemical_formula_sum 'C15 H24 O2'
_chemical_formula_weight 236.34
_space_group_crystal_system monoclinic
_space_group_IT_number 4
_space_group_name_Hall 'P 2yb'
_space_group_name_H-M_alt 'P 1 21 1'
_atom_sites_solution_hydrogens geom
_atom_sites_solution_primary direct
_atom_sites_solution_secondary difmap
_audit_creation_method SHELXL-2014/7
_cell_angle_alpha 90
_cell_angle_beta 101.0400(10)
_cell_angle_gamma 90
_cell_formula_units_Z 4
_cell_length_a 11.5078(3)
_cell_length_b 10.0306(3)
_cell_length_c 12.1928(3)
_cell_measurement_reflns_used 9966
_cell_measurement_temperature 100(2)
_cell_measurement_theta_max 69.31
_cell_measurement_theta_min 3.69
_cell_volume 1381.37(6)
_computing_cell_refinement 'Bruker SAINT'
_computing_data_collection 'Bruker APEX2'
_computing_data_reduction 'Bruker SAINT'
_computing_molecular_graphics 'Bruker SHELXTL'
_computing_publication_material 'Bruker SHELXTL'
_computing_structure_refinement 'SHELXL-2014 (Sheldrick 2014)'
_computing_structure_solution 'SHELXS-97 (Sheldrick 2008)'
_diffrn_ambient_temperature 100(2)
_diffrn_measured_fraction_theta_full 0.977
_diffrn_measured_fraction_theta_max 0.958
_diffrn_measurement_device_type 'Bruker APEX-II CCD'
_diffrn_measurement_method '\f and \w scans'
_diffrn_radiation_type CuK\a
_diffrn_radiation_wavelength 1.54178
_diffrn_reflns_av_R_equivalents 0.0402
_diffrn_reflns_av_unetI/netI 0.0350
_diffrn_reflns_Laue_measured_fraction_full 0.977
_diffrn_reflns_Laue_measured_fraction_max 0.958
_diffrn_reflns_limit_h_max 13
_diffrn_reflns_limit_h_min -13
_diffrn_reflns_limit_k_max 11
_diffrn_reflns_limit_k_min -10
_diffrn_reflns_limit_l_max 14
_diffrn_reflns_limit_l_min -13
_diffrn_reflns_number 14185
_diffrn_reflns_point_group_measured_fraction_full 0.851
_diffrn_reflns_point_group_measured_fraction_max 0.829
_diffrn_reflns_theta_full 67.679
_diffrn_reflns_theta_max 69.630
_diffrn_reflns_theta_min 3.693
_diffrn_source 'fine-focus sealed tube'
_exptl_absorpt_coefficient_mu 0.571
_exptl_absorpt_correction_type multi-scan
_exptl_absorpt_process_details sadabs
_exptl_crystal_colour colourless
_exptl_crystal_density_diffrn 1.136
_exptl_crystal_description needle
_exptl_crystal_F_000 520
_exptl_crystal_size_max 1.030
_exptl_crystal_size_mid 0.110
_exptl_crystal_size_min 0.030
_exptl_transmission_factor_max 0.7532
_exptl_transmission_factor_min 0.6524
_refine_diff_density_max 0.266
_refine_diff_density_min -0.182
_refine_diff_density_rms 0.033
_refine_ls_abs_structure_details
;
 Flack x determined using 1576 quotients [(I+)-(I-)]/[(I+)+(I-)]
 (Parsons, Flack and Wagner, Acta Cryst. B69 (2013) 249-259).
;
_refine_ls_abs_structure_Flack 0.13(8)
_refine_ls_extinction_method none
_refine_ls_goodness_of_fit_ref 1.609
_refine_ls_hydrogen_treatment constr
_refine_ls_matrix_type full
_refine_ls_number_parameters 315
_refine_ls_number_reflns 4303
_refine_ls_number_restraints 1
_refine_ls_restrained_S_all 1.609
_refine_ls_R_factor_all 0.0361
_refine_ls_R_factor_gt 0.0353
_refine_ls_shift/su_max 0.000
_refine_ls_shift/su_mean 0.000
_refine_ls_structure_factor_coef Fsqd
_refine_ls_weighting_details 'w=1/[\s^2^(Fo^2^)+(0.0430P)^2^] where P=(Fo^2^+2Fc^2^)/3'
_refine_ls_weighting_scheme calc
_refine_ls_wR_factor_gt 0.1017
_refine_ls_wR_factor_ref 0.1026
_reflns_Friedel_coverage 0.631
_reflns_Friedel_fraction_full 0.707
_reflns_Friedel_fraction_max 0.683
_reflns_number_gt 4197
_reflns_number_total 4303
_reflns_threshold_expression 'I > 2\s(I)'
_cod_data_source_file np7b00690_si_002.cif
_cod_data_source_block cu_ghx50_0m_Compound_6
_cod_original_sg_symbol_H-M 'P 21'
_cod_database_code 1553316
_shelx_shelxl_version_number 2014/7
_shelx_space_group_comment
;
The symmetry employed for this shelxl refinement is uniquely defined
by the following loop, which should always be used as a source of
symmetry information in preference to the above space-group names.
They are only intended as comments.
;
_shelx_estimated_absorpt_t_min 0.591
_shelx_estimated_absorpt_t_max 0.983

loop_
_space_group_symop_operation_xyz
'x, y, z'
'-x, y+1/2, -z'

loop_
_atom_site_label
_atom_site_type_symbol
_atom_site_fract_x
_atom_site_fract_y
_atom_site_fract_z
_atom_site_U_iso_or_equiv
_atom_site_adp_type
_atom_site_occupancy
_atom_site_site_symmetry_order
_atom_site_calc_flag
_atom_site_refinement_flags_posn
_atom_site_refinement_flags_adp
O2 O 0.99888(15) 0.85673(19) 0.91980(14) 0.0405(4) Uani 1 1 d . .
H2 H 1.0340 0.9042 0.9727 0.061 Uiso 1 1 calc R U
O1 O 0.91934(13) 0.50590(17) 0.89420(12) 0.0302(4) Uani 1 1 d . .
O2' O 0.51578(13) 0.36250(16) 0.10693(11) 0.0273(3) Uani 1 1 d . .
H2' H 0.5247 0.3066 0.0579 0.041 Uiso 1 1 calc R U
O1' O 0.47206(12) 0.72359(14) 0.09215(11) 0.0237(3) Uani 1 1 d . .
C12 C 0.8734(3) 0.3551(5) 0.4653(3) 0.0718(11) Uani 1 1 d . .
H12A H 0.8881 0.2934 0.4105 0.086 Uiso 1 1 calc R U
H12B H 0.8364 0.4380 0.4431 0.086 Uiso 1 1 calc R U
C11 C 0.9049(2) 0.3251(4) 0.5744(2) 0.0525(8) Uani 1 1 d . .
C7 C 0.88285(19) 0.4182(3) 0.6663(2) 0.0385(6) Uani 1 1 d . .
H7 H 0.8594 0.3618 0.7261 0.046 Uiso 1 1 calc R U
C6 C 1.00048(17) 0.4872(3) 0.71750(18) 0.0306(5) Uani 1 1 d . .
H6A H 1.0645 0.4199 0.7248 0.037 Uiso 1 1 calc R U
H6B H 1.0172 0.5557 0.6642 0.037 Uiso 1 1 calc R U
C5 C 1.00652(16) 0.5529(2) 0.82976(16) 0.0244(5) Uani 1 1 d . .
C1 C 0.92000(18) 0.6458(2) 0.86152(17) 0.0280(5) Uani 1 1 d . .
C2 C 0.9806(2) 0.7281(3) 0.96006(19) 0.0345(6) Uani 1 1 d . .
H2A H 0.9307 0.7326 1.0187 0.041 Uiso 1 1 calc R U
C3 C 1.0969(2) 0.6539(3) 1.00429(18) 0.0390(6) Uani 1 1 d . .
H3A H 1.0871 0.5919 1.0650 0.047 Uiso 1 1 calc R U
H3B H 1.1609 0.7179 1.0336 0.047 Uiso 1 1 calc R U
C4 C 1.12652(18) 0.5764(3) 0.90377(18) 0.0306(5) Uani 1 1 d . .
H4 H 1.1640 0.4890 0.9295 0.037 Uiso 1 1 calc R U
C13 C 0.9629(3) 0.1969(4) 0.6132(3) 0.0638(10) Uani 1 1 d . .
H13A H 0.9732 0.1434 0.5485 0.096 Uiso 1 1 calc R U
H13B H 0.9134 0.1480 0.6566 0.096 Uiso 1 1 calc R U
H13C H 1.0405 0.2146 0.6602 0.096 Uiso 1 1 calc R U
C8 C 0.78240(19) 0.5180(4) 0.6284(2) 0.0482(8) Uani 1 1 d . .
H8A H 0.8113 0.5871 0.5822 0.058 Uiso 1 1 calc R U
H8B H 0.7165 0.4705 0.5798 0.058 Uiso 1 1 calc R U
C9 C 0.73322(18) 0.5876(3) 0.7210(2) 0.0477(7) Uani 1 1 d . .
H9A H 0.6556 0.6268 0.6874 0.057 Uiso 1 1 calc R U
H9B H 0.7184 0.5188 0.7749 0.057 Uiso 1 1 calc R U
C10 C 0.80851(19) 0.6969(3) 0.7862(2) 0.0382(6) Uani 1 1 d . .
H10 H 0.7591 0.7380 0.8363 0.046 Uiso 1 1 calc R U
C14 C 0.8359(2) 0.8089(4) 0.7083(2) 0.0498(7) Uani 1 1 d . .
H14A H 0.8686 0.8860 0.7532 0.075 Uiso 1 1 calc R U
H14B H 0.7629 0.8351 0.6574 0.075 Uiso 1 1 calc R U
H14C H 0.8936 0.7769 0.6648 0.075 Uiso 1 1 calc R U
C15 C 1.20704(17) 0.6543(3) 0.84112(19) 0.0341(5) Uani 1 1 d . .
H15A H 1.2216 0.6016 0.7774 0.051 Uiso 1 1 calc R U
H15B H 1.2824 0.6728 0.8915 0.051 Uiso 1 1 calc R U
H15C H 1.1688 0.7386 0.8142 0.051 Uiso 1 1 calc R U
C12' C 0.7570(2) 0.9263(3) 0.43639(19) 0.0399(6) Uani 1 1 d . .
H12C H 0.8006 0.9923 0.4829 0.048 Uiso 1 1 calc R U
H12D H 0.7891 0.8396 0.4328 0.048 Uiso 1 1 calc R U
C11' C 0.64942(18) 0.9559(2) 0.37535(16) 0.0275(5) Uani 1 1 d . .
C7' C 0.57439(16) 0.8551(2) 0.30018(14) 0.0222(4) Uani 1 1 d . .
H7' H 0.5219 0.9059 0.2396 0.027 Uiso 1 1 calc R U
C6' C 0.65170(16) 0.7625(2) 0.24425(16) 0.0237(4) Uani 1 1 d . .
H6'1 H 0.7113 0.8179 0.2167 0.028 Uiso 1 1 calc R U
H6'2 H 0.6952 0.7022 0.3022 0.028 Uiso 1 1 calc R U
C5' C 0.58961(16) 0.6784(2) 0.14884(15) 0.0207(4) Uani 1 1 d . .
C1' C 0.48528(16) 0.5927(2) 0.14577(15) 0.0212(4) Uani 1 1 d . .
C2' C 0.48280(18) 0.4876(2) 0.05532(16) 0.0249(4) Uani 1 1 d . .
H2'1 H 0.4019 0.4819 0.0077 0.030 Uiso 1 1 calc R U
C8' C 0.49375(17) 0.7786(2) 0.36587(16) 0.0250(4) Uani 1 1 d . .
H8'1 H 0.5435 0.7154 0.4168 0.030 Uiso 1 1 calc R U
H8'2 H 0.4607 0.8434 0.4130 0.030 Uiso 1 1 calc R U
C9' C 0.39060(16) 0.7006(2) 0.29681(17) 0.0257(5) Uani 1 1 d . .
H9'1 H 0.3492 0.7602 0.2372 0.031 Uiso 1 1 calc R U
H9'2 H 0.3340 0.6793 0.3460 0.031 Uiso 1 1 calc R U
C10' C 0.42003(16) 0.5704(2) 0.24171(15) 0.0235(4) Uani 1 1 d . .
H10' H 0.3427 0.5279 0.2087 0.028 Uiso 1 1 calc R U
C14' C 0.48600(19) 0.4717(2) 0.32679(17) 0.0299(5) Uani 1 1 d . .
H14D H 0.4904 0.3849 0.2908 0.045 Uiso 1 1 calc R U
H14E H 0.4437 0.4620 0.3889 0.045 Uiso 1 1 calc R U
H14F H 0.5662 0.5047 0.3553 0.045 Uiso 1 1 calc R U
C13' C 0.5988(2) 1.0900(3) 0.3802(2) 0.0374(6) Uani 1 1 d . .
H13D H 0.6561 1.1473 0.4283 0.056 Uiso 1 1 calc R U
H13E H 0.5262 1.0841 0.4108 0.056 Uiso 1 1 calc R U
H13F H 0.5804 1.1279 0.3048 0.056 Uiso 1 1 calc R U
C4' C 0.66146(18) 0.6260(2) 0.06532(17) 0.0287(5) Uani 1 1 d . .
H4' H 0.6889 0.7017 0.0233 0.034 Uiso 1 1 calc R U
C15' C 0.7671(2) 0.5468(3) 0.1262(2) 0.0376(6) Uani 1 1 d . .
H15D H 0.8217 0.6067 0.1745 0.056 Uiso 1 1 calc R U
H15E H 0.8080 0.5053 0.0715 0.056 Uiso 1 1 calc R U
H15F H 0.7396 0.4774 0.1718 0.056 Uiso 1 1 calc R U
C3' C 0.5721(2) 0.5393(2) -0.01396(16) 0.0299(5) Uani 1 1 d . .
H3'1 H 0.6129 0.4638 -0.0428 0.036 Uiso 1 1 calc R U
H3'2 H 0.5312 0.5928 -0.0781 0.036 Uiso 1 1 calc R U

loop_
_atom_site_aniso_label
_atom_site_aniso_U_11
_atom_site_aniso_U_22
_atom_site_aniso_U_33
_atom_site_aniso_U_23
_atom_site_aniso_U_13
_atom_site_aniso_U_12
O2 0.0568(10) 0.0224(10) 0.0474(9) -0.0075(8) 0.0228(8) -0.0097(8)
O1 0.0374(7) 0.0212(9) 0.0350(8) 0.0005(7) 0.0144(6) -0.0071(6)
O2' 0.0449(8) 0.0141(9) 0.0236(6) -0.0009(6) 0.0079(6) 0.0037(6)
O1' 0.0337(7) 0.0159(9) 0.0212(6) 0.0027(6) 0.0045(5) 0.0031(6)
C12 0.0764(19) 0.093(3) 0.0493(15) -0.0353(19) 0.0199(14) -0.028(2)
C11 0.0398(12) 0.065(2) 0.0554(15) -0.0336(15) 0.0168(11) -0.0273(14)
C7 0.0312(10) 0.0439(17) 0.0421(12) -0.0159(12) 0.0115(9) -0.0152(10)
C6 0.0240(8) 0.0331(15) 0.0365(11) -0.0114(10) 0.0101(8) -0.0082(9)
C5 0.0253(9) 0.0189(13) 0.0295(10) 0.0016(9) 0.0067(8) -0.0055(8)
C1 0.0341(10) 0.0212(13) 0.0322(10) 0.0001(9) 0.0150(8) -0.0040(9)
C2 0.0488(12) 0.0277(15) 0.0313(10) -0.0063(10) 0.0185(9) -0.0098(10)
C3 0.0537(12) 0.0344(16) 0.0270(10) -0.0015(10) 0.0034(9) -0.0143(12)
C4 0.0319(10) 0.0215(14) 0.0351(10) 0.0005(9) -0.0023(8) -0.0023(9)
C13 0.0550(16) 0.057(2) 0.079(2) -0.0383(19) 0.0127(15) -0.0041(15)
C8 0.0256(10) 0.073(2) 0.0438(12) -0.0124(15) -0.0002(9) -0.0116(12)
C9 0.0213(9) 0.067(2) 0.0557(14) -0.0038(15) 0.0084(9) 0.0008(11)
C10 0.0309(10) 0.0423(17) 0.0446(12) 0.0029(12) 0.0150(9) 0.0079(11)
C14 0.0471(13) 0.050(2) 0.0538(15) 0.0174(14) 0.0124(11) 0.0167(13)
C15 0.0263(9) 0.0319(15) 0.0426(12) -0.0050(10) 0.0032(8) -0.0065(9)
C12' 0.0464(12) 0.0335(16) 0.0330(11) -0.0059(11) -0.0099(9) 0.0003(11)
C11' 0.0378(10) 0.0255(13) 0.0213(9) -0.0010(9) 0.0115(8) -0.0042(9)
C7' 0.0292(9) 0.0192(12) 0.0193(8) -0.0006(8) 0.0074(7) 0.0013(8)
C6' 0.0267(8) 0.0210(12) 0.0253(9) -0.0016(8) 0.0098(7) -0.0018(8)
C5' 0.0274(8) 0.0163(12) 0.0199(8) 0.0013(8) 0.0086(7) 0.0029(8)
C1' 0.0259(8) 0.0166(12) 0.0208(8) 0.0025(8) 0.0034(7) 0.0028(8)
C2' 0.0373(9) 0.0169(12) 0.0197(9) 0.0013(8) 0.0032(7) 0.0009(8)
C8' 0.0316(9) 0.0231(12) 0.0227(9) -0.0023(9) 0.0112(7) 0.0007(8)
C9' 0.0266(9) 0.0243(13) 0.0287(9) -0.0019(9) 0.0115(8) 0.0010(8)
C10' 0.0251(8) 0.0217(13) 0.0248(9) -0.0005(8) 0.0076(7) -0.0020(8)
C14' 0.0434(11) 0.0237(14) 0.0242(9) 0.0049(8) 0.0109(8) 0.0003(9)
C13' 0.0353(10) 0.0287(15) 0.0459(13) -0.0091(11) 0.0018(9) -0.0035(10)
C4' 0.0415(10) 0.0210(13) 0.0289(10) -0.0024(9) 0.0204(8) 0.0000(9)
C15' 0.0360(10) 0.0338(16) 0.0482(12) -0.0059(12) 0.0213(10) 0.0059(10)
C3' 0.0507(12) 0.0205(13) 0.0213(9) -0.0032(9) 0.0137(8) 0.0016(10)

loop_
_atom_type_symbol
_atom_type_description
_atom_type_scat_dispersion_real
_atom_type_scat_dispersion_imag
_atom_type_scat_source
C C 0.0181 0.0091 'International Tables Vol C Tables 4.2.6.8 and 6.1.1.4'
H H 0.0000 0.0000 'International Tables Vol C Tables 4.2.6.8 and 6.1.1.4'
O O 0.0492 0.0322 'International Tables Vol C Tables 4.2.6.8 and 6.1.1.4'

loop_
_geom_angle_atom_site_label_1
_geom_angle_atom_site_label_2
_geom_angle_atom_site_label_3
_geom_angle
C2 O2 H2 109.5
C1 O1 C5 60.30(13)
C2' O2' H2' 109.5
C1' O1' C5' 60.29(12)
C11 C12 H12A 120.0
C11 C12 H12B 120.0
H12A C12 H12B 120.0
C12 C11 C13 122.0(3)
C12 C11 C7 122.8(3)
C13 C11 C7 115.2(3)
C11 C7 C8 113.8(2)
C11 C7 C6 108.51(18)
C8 C7 C6 112.5(2)
C11 C7 H7 107.3
C8 C7 H7 107.3
C6 C7 H7 107.3
C5 C6 C7 116.60(17)
C5 C6 H6A 108.1
C7 C6 H6A 108.1
C5 C6 H6B 108.1
C7 C6 H6B 108.1
H6A C6 H6B 107.3
O1 C5 C1 59.65(13)
O1 C5 C6 115.38(17)
C1 C5 C6 126.91(18)
O1 C5 C4 111.70(16)
C1 C5 C4 109.30(18)
C6 C5 C4 119.09(17)
O1 C1 C5 60.06(13)
O1 C1 C2 109.46(18)
C5 C1 C2 108.83(19)
O1 C1 C10 116.24(19)
C5 C1 C10 126.30(19)
C2 C1 C10 120.3(2)
O2 C2 C1 107.41(19)
O2 C2 C3 112.78(19)
C1 C2 C3 104.7(2)
O2 C2 H2A 110.6
C1 C2 H2A 110.6
C3 C2 H2A 110.6
C2 C3 C4 105.98(17)
C2 C3 H3A 110.5
C4 C3 H3A 110.5
C2 C3 H3B 110.5
C4 C3 H3B 110.5
H3A C3 H3B 108.7
C5 C4 C15 110.68(17)
C5 C4 C3 103.66(17)
C15 C4 C3 112.8(2)
C5 C4 H4 109.9
C15 C4 H4 109.9
C3 C4 H4 109.9
C11 C13 H13A 109.5
C11 C13 H13B 109.5
H13A C13 H13B 109.5
C11 C13 H13C 109.5
H13A C13 H13C 109.5
H13B C13 H13C 109.5
C9 C8 C7 116.2(2)
C9 C8 H8A 108.2
C7 C8 H8A 108.2
C9 C8 H8B 108.2
C7 C8 H8B 108.2
H8A C8 H8B 107.4
C10 C9 C8 117.45(19)
C10 C9 H9A 107.9
C8 C9 H9A 107.9
C10 C9 H9B 107.9
C8 C9 H9B 107.9
H9A C9 H9B 107.2
C1 C10 C9 113.8(2)
C1 C10 C14 111.71(19)
C9 C10 C14 111.5(2)
C1 C10 H10 106.4
C9 C10 H10 106.4
C14 C10 H10 106.4
C10 C14 H14A 109.5
C10 C14 H14B 109.5
H14A C14 H14B 109.5
C10 C14 H14C 109.5
H14A C14 H14C 109.5
H14B C14 H14C 109.5
C4 C15 H15A 109.5
C4 C15 H15B 109.5
H15A C15 H15B 109.5
C4 C15 H15C 109.5
H15A C15 H15C 109.5
H15B C15 H15C 109.5
C11' C12' H12C 120.0
C11' C12' H12D 120.0
H12C C12' H12D 120.0
C12' C11' C13' 120.5(2)
C12' C11' C7' 122.8(2)
C13' C11' C7' 116.71(18)
C11' C7' C6' 111.14(16)
C11' C7' C8' 110.31(15)
C6' C7' C8' 112.86(18)
C11' C7' H7' 107.4
C6' C7' H7' 107.4
C8' C7' H7' 107.4
C5' C6' C7' 117.00(16)
C5' C6' H6'1 108.0
C7' C6' H6'1 108.0
C5' C6' H6'2 108.0
C7' C6' H6'2 108.0
H6'1 C6' H6'2 107.3
C1' C5' O1' 59.63(12)
C1' C5' C6' 127.77(16)
O1' C5' C6' 116.74(17)
C1' C5' C4' 109.05(17)
O1' C5' C4' 111.17(15)
C6' C5' C4' 118.22(16)
O1' C1' C5' 60.08(13)
O1' C1' C10' 116.82(17)
C5' C1' C10' 125.90(17)
O1' C1' C2' 108.18(15)
C5' C1' C2' 108.96(16)
C10' C1' C2' 120.76(18)
O2' C2' C1' 108.91(15)
O2' C2' C3' 112.95(17)
C1' C2' C3' 104.05(17)
O2' C2' H2'1 110.3
C1' C2' H2'1 110.3
C3' C2' H2'1 110.3
C9' C8' C7' 116.66(15)
C9' C8' H8'1 108.1
C7' C8' H8'1 108.1
C9' C8' H8'2 108.1
C7' C8' H8'2 108.1
H8'1 C8' H8'2 107.3
C8' C9' C10' 117.54(16)
C8' C9' H9'1 107.9
C10' C9' H9'1 107.9
C8' C9' H9'2 107.9
C10' C9' H9'2 107.9
H9'1 C9' H9'2 107.2
C1' C10' C14' 111.28(16)
C1' C10' C9' 113.19(18)
C14' C10' C9' 112.14(17)
C1' C10' H10' 106.6
C14' C10' H10' 106.6
C9' C10' H10' 106.6
C10' C14' H14D 109.5
C10' C14' H14E 109.5
H14D C14' H14E 109.5
C10' C14' H14F 109.5
H14D C14' H14F 109.5
H14E C14' H14F 109.5
C11' C13' H13D 109.5
C11' C13' H13E 109.5
H13D C13' H13E 109.5
C11' C13' H13F 109.5
H13D C13' H13F 109.5
H13E C13' H13F 109.5
C15' C4' C5' 109.84(17)
C15' C4' C3' 112.7(2)
C5' C4' C3' 103.42(16)
C15' C4' H4' 110.2
C5' C4' H4' 110.2
C3' C4' H4' 110.2
C4' C15' H15D 109.5
C4' C15' H15E 109.5
H15D C15' H15E 109.5
C4' C15' H15F 109.5
H15D C15' H15F 109.5
H15E C15' H15F 109.5
C4' C3' C2' 106.35(15)
C4' C3' H3'1 110.5
C2' C3' H3'1 110.5
C4' C3' H3'2 110.5
C2' C3' H3'2 110.5
H3'1 C3' H3'2 108.7

loop_
_geom_bond_atom_site_label_1
_geom_bond_atom_site_label_2
_geom_bond_distance
O2 C2 1.411(3)
O2 H2 0.8400
O1 C1 1.459(3)
O1 C5 1.465(2)
O2' C2' 1.423(3)
O2' H2' 0.8400
O1' C1' 1.461(2)
O1' C5' 1.468(2)
C12 C11 1.344(5)
C12 H12A 0.9500
C12 H12B 0.9500
C11 C13 1.484(5)
C11 C7 1.517(4)
C7 C8 1.532(4)
C7 C6 1.542(3)
C7 H7 1.0000
C6 C5 1.509(3)
C6 H6A 0.9900
C6 H6B 0.9900
C5 C1 1.469(3)
C5 C4 1.516(3)
C1 C2 1.513(3)
C1 C10 1.517(3)
C2 C3 1.536(4)
C2 H2A 1.0000
C3 C4 1.544(3)
C3 H3A 0.9900
C3 H3B 0.9900
C4 C15 1.525(3)
C4 H4 1.0000
C13 H13A 0.9800
C13 H13B 0.9800
C13 H13C 0.9800
C8 C9 1.526(4)
C8 H8A 0.9900
C8 H8B 0.9900
C9 C10 1.523(4)
C9 H9A 0.9900
C9 H9B 0.9900
C10 C14 1.542(4)
C10 H10 1.0000
C14 H14A 0.9800
C14 H14B 0.9800
C14 H14C 0.9800
C15 H15A 0.9800
C15 H15B 0.9800
C15 H15C 0.9800
C12' C11' 1.350(3)
C12' H12C 0.9500
C12' H12D 0.9500
C11' C13' 1.471(3)
C11' C7' 1.519(3)
C7' C6' 1.533(3)
C7' C8' 1.541(3)
C7' H7' 1.0000
C6' C5' 1.502(3)
C6' H6'1 0.9900
C6' H6'2 0.9900
C5' C1' 1.471(3)
C5' C4' 1.523(2)
C1' C10' 1.523(3)
C1' C2' 1.522(3)
C2' C3' 1.540(3)
C2' H2'1 1.0000
C8' C9' 1.533(3)
C8' H8'1 0.9900
C8' H8'2 0.9900
C9' C10' 1.535(3)
C9' H9'1 0.9900
C9' H9'2 0.9900
C10' C14' 1.527(3)
C10' H10' 1.0000
C14' H14D 0.9800
C14' H14E 0.9800
C14' H14F 0.9800
C13' H13D 0.9800
C13' H13E 0.9800
C13' H13F 0.9800
C4' C15' 1.521(3)
C4' C3' 1.539(3)
C4' H4' 1.0000
C15' H15D 0.9800
C15' H15E 0.9800
C15' H15F 0.9800
C3' H3'1 0.9900
C3' H3'2 0.9900

loop_
_geom_torsion_atom_site_label_1
_geom_torsion_atom_site_label_2
_geom_torsion_atom_site_label_3
_geom_torsion_atom_site_label_4
_geom_torsion
C12 C11 C7 C8 23.1(4)
C13 C11 C7 C8 -156.3(2)
C12 C11 C7 C6 -102.9(3)
C13 C11 C7 C6 77.7(3)
C11 C7 C6 C5 -163.2(2)
C8 C7 C6 C5 70.1(3)
C1 O1 C5 C6 -119.5(2)
C1 O1 C5 C4 100.3(2)
C7 C6 C5 O1 20.4(3)
C7 C6 C5 C1 -49.5(3)
C7 C6 C5 C4 157.5(2)
C5 O1 C1 C2 -101.04(18)
C5 O1 C1 C10 118.5(2)
C6 C5 C1 O1 100.5(2)
C4 C5 C1 O1 -104.42(18)
O1 C5 C1 C2 102.11(19)
C6 C5 C1 C2 -157.4(2)
C4 C5 C1 C2 -2.3(2)
O1 C5 C1 C10 -102.1(2)
C6 C5 C1 C10 -1.7(4)
C4 C5 C1 C10 153.5(2)
O1 C1 C2 O2 169.29(16)
C5 C1 C2 O2 105.3(2)
C10 C1 C2 O2 -52.2(3)
O1 C1 C2 C3 49.2(2)
C5 C1 C2 C3 -14.8(2)
C10 C1 C2 C3 -172.26(19)
O2 C2 C3 C4 -90.5(2)
C1 C2 C3 C4 25.9(2)
O1 C5 C4 C15 -167.03(19)
C1 C5 C4 C15 -102.9(2)
C6 C5 C4 C15 54.4(3)
O1 C5 C4 C3 -45.9(3)
C1 C5 C4 C3 18.2(2)
C6 C5 C4 C3 175.6(2)
C2 C3 C4 C5 -27.1(2)
C2 C3 C4 C15 92.7(2)
C11 C7 C8 C9 163.8(2)
C6 C7 C8 C9 -72.3(3)
C7 C8 C9 C10 74.6(3)
O1 C1 C10 C9 -22.1(3)
C5 C1 C10 C9 48.7(3)
C2 C1 C10 C9 -158.0(2)
O1 C1 C10 C14 -149.5(2)
C5 C1 C10 C14 -78.6(3)
C2 C1 C10 C14 74.6(3)
C8 C9 C10 C1 -69.6(3)
C8 C9 C10 C14 57.8(3)
C12' C11' C7' C6' -36.2(3)
C13' C11' C7' C6' 144.37(19)
C12' C11' C7' C8' 89.7(2)
C13' C11' C7' C8' -89.7(2)
C11' C7' C6' C5' -166.72(18)
C8' C7' C6' C5' 68.8(2)
C1' O1' C5' C6' -119.98(19)
C1' O1' C5' C4' 100.30(19)
C7' C6' C5' C1' -50.0(3)
C7' C6' C5' O1' 21.0(3)
C7' C6' C5' C4' 157.87(18)
C5' O1' C1' C10' 117.85(19)
C5' O1' C1' C2' -101.86(16)
C6' C5' C1' O1' 101.9(2)
C4' C5' C1' O1' -103.92(16)
O1' C5' C1' C10' -103.1(2)
C6' C5' C1' C10' -1.2(3)
C4' C5' C1' C10' 153.0(2)
O1' C5' C1' C2' 100.54(16)
C6' C5' C1' C2' -157.6(2)
C4' C5' C1' C2' -3.4(2)
O1' C1' C2' O2' 170.08(14)
C5' C1' C2' O2' 106.33(18)
C10' C1' C2' O2' -51.5(2)
O1' C1' C2' C3' 49.37(18)
C5' C1' C2' C3' -14.4(2)
C10' C1' C2' C3' -172.20(17)
C11' C7' C8' C9' 164.44(18)
C6' C7' C8' C9' -70.6(2)
C7' C8' C9' C10' 74.1(2)
O1' C1' C10' C14' -149.76(17)
C5' C1' C10' C14' -78.7(3)
C2' C1' C10' C14' 75.2(2)
O1' C1' C10' C9' -22.4(2)
C5' C1' C10' C9' 48.7(3)
C2' C1' C10' C9' -157.44(16)
C8' C9' C10' C1' -70.0(2)
C8' C9' C10' C14' 56.9(2)
C1' C5' C4' C15' -100.9(2)
O1' C5' C4' C15' -164.83(18)
C6' C5' C4' C15' 56.1(3)
C1' C5' C4' C3' 19.7(2)
O1' C5' C4' C3' -44.3(2)
C6' C5' C4' C3' 176.68(18)
C15' C4' C3' C2' 90.2(2)
C5' C4' C3' C2' -28.4(2)
O2' C2' C3' C4' -91.4(2)
C1' C2' C3' C4' 26.6(2)
